data_1531929
loop_
_publ_author_name
'Nalini, G.'
'Guru Row, T.N.'

_publ_section_title
;
 Structure determination at room temperature and phase transition studies
 above Tc in A Bi4 Ti4 O15 (A = Ba, Sr or Pb)
;
_journal_name_full 'Bulletin of Materials Science (Bangalore)'
_journal_page_first 275
_journal_page_last 281
_journal_volume 25
_journal_year 2002
_chemical_formula_sum 'Bi3.81 O15 Sr1.19 Ti4'
_chemical_name_systematic '(Sr1.19 Bi3.81) Ti4 O15'
_space_group_IT_number 36
_symmetry_space_group_name_Hall 'A -2 2a'
_symmetry_space_group_name_H-M 'A 21 a m'
_cell_angle_alpha 90
_cell_angle_beta 90
_cell_angle_gamma 90
_cell_formula_units_Z 4
_cell_length_a 5.451
_cell_length_b 5.4415
_cell_length_c 41.0233
_cell_volume 1216.817
_citation_journal_id_ASTM BUMSDW
_cod_data_source_file Nalini_BUMSDW_2002_1661.cif
_cod_data_source_block Bi3.81O15Sr1.19Ti4
_cod_original_cell_volume 1216.818
_cod_original_sg_symbol_Hall 'C 2c -2 (z,y,-x)'
_cod_database_code 1531929

loop_
_symmetry_equiv_pos_as_xyz
x,y,z
x+1/2,-y,-z
x,y,-z
x+1/2,-y,z
x,y+1/2,z+1/2
x+1/2,-y+1/2,-z+1/2
x,y+1/2,-z+1/2
x+1/2,-y+1/2,z+1/2

loop_
_atom_site_label
_atom_site_type_symbol
_atom_site_fract_x
_atom_site_fract_y
_atom_site_fract_z
_atom_site_occupancy
_atom_site_U_iso_or_equiv
Sr3 Sr+2 0.0402 0.2412 0.2187 0.28 0.0
O1 O-2 0.065 0.697 0.0939 1 0.0
Sr1 Sr+2 0.0361 0.2547 0.1054 0.26 0.0
Bi1 Bi+3 0.0361 0.2547 0.1054 0.74 0.0
O5 O-2 0.308 -0.005 0.1443 1 0.0
Ti1 Ti+4 0.034 0.752 0.1556 1 0.0
O6 O-2 0.297 0.51 0.0451 1 0.0
O8 O-2 0.036 0.772 0.1923 1 0.0
O4 O-2 0.366 0.922 0.0533 1 0.0
Bi3 Bi+3 0.0402 0.2412 0.2187 0.72 0.0
O2 O-2 0.3112 -0.005 0.2514 1 0.0
O7 O-2 0.277 0.51 0.1428 1 0.0
Sr2 Sr+2 0.0404 0.2412 0 0.11 0.0
O3 O-2 0.088 0.819 0 1 0.0
Bi2 Bi+3 0.0404 0.2412 0 0.89 0.0
Ti2 Ti+4 0.032 0.757 0.0494 1 0.0
